data_4514804
loop_
_publ_author_name
'Yang, Shiping'
'Cheng, Rui'
'Zhang, Min'
'Bin, Zhengyang'
'You, Jingsong'

_publ_section_title
;
 Rh/Ag-Mediated Peri-Selective Heteroarylation/Single Electron Transfer
 Annulation Cascade of 1-(Methylthio)naphthalenes and Analogues: Road Less
 Traveled to Benzo[de]thioacenes
;
_journal_issue 7
_journal_name_full 'ACS Catalysis'
_journal_page_first 6188
_journal_paper_doi 10.1021/acscatal.9b01426
_journal_volume 9
_journal_year 2019
_chemical_formula_moiety 'C34 H36 O S2'
_chemical_formula_sum 'C34 H36 O S2'
_chemical_formula_weight 524.75
_space_group_crystal_system monoclinic
_space_group_IT_number 14
_space_group_name_Hall '-P 2ybc'
_space_group_name_H-M_alt 'P 1 21/c 1'
_symmetry_space_group_name_Hall '-P 2ybc'
_symmetry_space_group_name_H-M 'P 1 21/c 1'
_atom_sites_solution_hydrogens geom
_atom_sites_solution_primary direct
_audit_creation_date 2019-01-11
_audit_creation_method
;
Olex2 1.2
(compiled 2016.02.19 svn.r3266 for OlexSys, GUI svn.r5155)
;
_cell_angle_alpha 90
_cell_angle_beta 110.451(4)
_cell_angle_gamma 90
_cell_formula_units_Z 4
_cell_length_a 12.8072(5)
_cell_length_b 13.6963(4)
_cell_length_c 17.6483(6)
_cell_measurement_reflns_used 5529
_cell_measurement_temperature 180
_cell_measurement_theta_max 72.6570
_cell_measurement_theta_min 4.1770
_cell_volume 2900.59(19)
_computing_cell_refinement
;
CrysAlisPro, Agilent Technologies,
Version 1.171.37.35 (release 13-08-2014 CrysAlis171 .NET)
(compiled Aug 13 2014,18:06:01)
;
_computing_data_collection
;
CrysAlisPro, Agilent Technologies,
Version 1.171.37.35 (release 13-08-2014 CrysAlis171 .NET)
(compiled Aug 13 2014,18:06:01)
;
_computing_data_reduction
;
CrysAlisPro, Agilent Technologies,
Version 1.171.37.35 (release 13-08-2014 CrysAlis171 .NET)
(compiled Aug 13 2014,18:06:01)
;
_computing_molecular_graphics 'Olex2 (Dolomanov et al., 2009)'
_computing_publication_material 'Olex2 (Dolomanov et al., 2009)'
_computing_structure_refinement 'ShelXL (Sheldrick, 2015)'
_computing_structure_solution 'ShelXT (Sheldrick, 2015)'
_diffrn_ambient_environment air
_diffrn_ambient_temperature 180
_diffrn_detector 'CCD plate'
_diffrn_detector_area_resol_mean 15.9595
_diffrn_detector_type EosS2
_diffrn_measured_fraction_theta_full 0.995
_diffrn_measured_fraction_theta_max 0.971
_diffrn_measurement_details
;
#__ type_ start__ end____ width___ exp.time_
  1 omega   23.00   90.00   1.0000    2.9800
omega____ theta____ kappa____ phi______ frames
    -       36.2921 -125.0000  -90.0000 67

#__ type_ start__ end____ width___ exp.time_
  2 omega  -31.00   53.00   1.0000    2.9800
omega____ theta____ kappa____ phi______ frames
    -       36.2921  -57.0000  -60.0000 84

#__ type_ start__ end____ width___ exp.time_
  3 omega    1.00   75.00   1.0000    2.9800
omega____ theta____ kappa____ phi______ frames
    -       36.2921  -99.0000   30.0000 74

#__ type_ start__ end____ width___ exp.time_
  4 omega    1.00   75.00   1.0000    2.9800
omega____ theta____ kappa____ phi______ frames
    -       36.2921  -99.0000  -90.0000 74

#__ type_ start__ end____ width___ exp.time_
  5 omega    0.00   26.00   1.0000    2.9800
omega____ theta____ kappa____ phi______ frames
    -       36.2921   94.0000 -102.7410 26

#__ type_ start__ end____ width___ exp.time_
  6 omega  -33.00  106.00   1.0000    2.9800
omega____ theta____ kappa____ phi______ frames
    -       36.2921    0.0000  -60.0000 139

#__ type_ start__ end____ width___ exp.time_
  7 omega   38.00   91.00   1.0000   11.9300
omega____ theta____ kappa____ phi______ frames
    -      108.0000  -30.0000  120.0000 53

#__ type_ start__ end____ width___ exp.time_
  8 omega   40.00   98.00   1.0000   11.9300
omega____ theta____ kappa____ phi______ frames
    -      108.0000  -45.0000 -180.0000 58

#__ type_ start__ end____ width___ exp.time_
  9 omega   38.00   91.00   1.0000   11.9300
omega____ theta____ kappa____ phi______ frames
    -      108.0000  -30.0000  150.0000 53

#__ type_ start__ end____ width___ exp.time_
 10 omega   40.00   98.00   1.0000   11.9300
omega____ theta____ kappa____ phi______ frames
    -      108.0000  -45.0000   30.0000 58

#__ type_ start__ end____ width___ exp.time_
 11 omega   91.00  176.00   1.0000   11.9300
omega____ theta____ kappa____ phi______ frames
    -      108.0000   45.0000  -90.0000 85

#__ type_ start__ end____ width___ exp.time_
 12 omega   38.00   91.00   1.0000   11.9300
omega____ theta____ kappa____ phi______ frames
    -      108.0000  -30.0000  -30.0000 53

#__ type_ start__ end____ width___ exp.time_
 13 omega   91.00  176.00   1.0000   11.9300
omega____ theta____ kappa____ phi______ frames
    -      108.0000   45.0000  -60.0000 85

#__ type_ start__ end____ width___ exp.time_
 14 omega   37.00  112.00   1.0000   11.9300
omega____ theta____ kappa____ phi______ frames
    -      108.0000  -15.0000  -60.0000 75
;
_diffrn_measurement_device 'four-circle diffractometer'
_diffrn_measurement_device_type 'New Gemini, Dual, Cu at zero, EosS2'
_diffrn_measurement_method '\w scans'
_diffrn_orient_matrix_UB_11 -0.1223883000
_diffrn_orient_matrix_UB_12 0.0333273000
_diffrn_orient_matrix_UB_13 -0.0259220000
_diffrn_orient_matrix_UB_21 0.0312679000
_diffrn_orient_matrix_UB_22 0.0718344000
_diffrn_orient_matrix_UB_23 0.0715958000
_diffrn_orient_matrix_UB_31 0.0229425000
_diffrn_orient_matrix_UB_32 0.0798980000
_diffrn_orient_matrix_UB_33 -0.0536644000
_diffrn_radiation_monochromator graphite
_diffrn_radiation_probe x-ray
_diffrn_radiation_type CuK\a
_diffrn_radiation_wavelength 1.54184
_diffrn_reflns_av_R_equivalents 0.0326
_diffrn_reflns_av_unetI/netI 0.0344
_diffrn_reflns_Laue_measured_fraction_full 0.995
_diffrn_reflns_Laue_measured_fraction_max 0.971
_diffrn_reflns_limit_h_max 15
_diffrn_reflns_limit_h_min -14
_diffrn_reflns_limit_k_max 16
_diffrn_reflns_limit_k_min -10
_diffrn_reflns_limit_l_max 21
_diffrn_reflns_limit_l_min -21
_diffrn_reflns_number 12829
_diffrn_reflns_point_group_measured_fraction_full 0.995
_diffrn_reflns_point_group_measured_fraction_max 0.971
_diffrn_reflns_theta_full 67.684
_diffrn_reflns_theta_max 72.820
_diffrn_reflns_theta_min 4.191
_diffrn_source 'Enhance (Cu) X-ray Source'
_exptl_absorpt_coefficient_mu 1.837
_exptl_absorpt_correction_T_max 1.00000
_exptl_absorpt_correction_T_min 0.60589
_exptl_absorpt_correction_type multi-scan
_exptl_absorpt_process_details
;
CrysAlisPro, Agilent Technologies,
Version 1.171.37.35 (release 13-08-2014 CrysAlis171 .NET)
(compiled Aug 13 2014,18:06:01)
Empirical absorption correction using spherical harmonics,
 implemented in SCALE3 ABSPACK scaling algorithm.
;
_exptl_crystal_colour 'clear light colourless'
_exptl_crystal_colour_lustre clear
_exptl_crystal_colour_modifier light
_exptl_crystal_colour_primary colourless
_exptl_crystal_density_diffrn 1.202
_exptl_crystal_description plate
_exptl_crystal_F_000 1120
_exptl_crystal_size_max 0.6
_exptl_crystal_size_mid 0.5
_exptl_crystal_size_min 0.15
_refine_diff_density_max 0.611
_refine_diff_density_min -0.357
_refine_diff_density_rms 0.077
_refine_ls_extinction_method none
_refine_ls_goodness_of_fit_ref 1.034
_refine_ls_hydrogen_treatment constr
_refine_ls_matrix_type full
_refine_ls_number_parameters 342
_refine_ls_number_reflns 5606
_refine_ls_number_restraints 3
_refine_ls_restrained_S_all 1.106
_refine_ls_R_factor_all 0.0670
_refine_ls_R_factor_gt 0.0614
_refine_ls_shift/su_max 0.004
_refine_ls_shift/su_mean 0.000
_refine_ls_structure_factor_coef Fsqd
_refine_ls_weighting_details 'w=1/[\s^2^(Fo^2^)+(0.1194P)^2^+0.8237P] where P=(Fo^2^+2Fc^2^)/3'
_refine_ls_weighting_scheme calc
_refine_ls_wR_factor_gt 0.1629
_refine_ls_wR_factor_ref 0.1712
_reflns_Friedel_coverage 0.000
_reflns_number_gt 4967
_reflns_number_total 5606
_reflns_threshold_expression 'I > 2\s(I)'
_cod_data_source_file cs9b01426_si_006.cif
_cod_data_source_block ysp-4449-180k
_cod_original_cell_volume 2900.57(18)
_cod_database_code 4514804
_shelx_space_group_comment
;
The symmetry employed for this shelxl refinement is uniquely defined
by the following loop, which should always be used as a source of
symmetry information in preference to the above space-group names.
They are only intended as comments.
;
_reflns_odcompleteness_completeness 99.56
_reflns_odcompleteness_iscentric 1
_reflns_odcompleteness_theta 66.97
_olex2_refinement_description
;
1. Fixed Uiso
 At 1.2 times of:
  All C(H) groups, All C(H,H) groups
 At 1.5 times of:
  All C(H,H,H) groups, All O(H) groups
2.a Secondary CH2 refined with riding coordinates:
 C00O(H00C,H00D)
2.b Aromatic/amide H refined with riding coordinates:
 C00A(H00A), C00B(H00B), C00H(H00H), C00J(H00J), C00L(H00L), C00M(H00M),
 C00N(H00N), C00P(H00P), C00Q(H00Q), C00R(H00R), C00S(H00S), C00T(H00T)
2.c Idealised Me refined as rotating group:
 C00V(H00E,H00F,H00G), C00W(H00I,H00K,H00O), C00X(H00U,H00V,H00W), C00Y(H00X,
 H00Y,H), C00Z(H00Z,HA,HB), C010(H01A,H01B,H01C), C011(H01D,H01E,H01F)
2.d Idealised tetrahedral OH refined as rotating group:
 O003(H003)
;
_shelx_shelxl_version_number 2014/7
_olex2_date_sample_data_collection 2019-01-11
_olex2_submission_special_instructions 'No special instructions were received'

loop_
_space_group_symop_operation_xyz
'x, y, z'
'-x, y+1/2, -z+1/2'
'-x, -y, -z'
'x, -y-1/2, z-1/2'

loop_
_atom_site_label
_atom_site_type_symbol
_atom_site_fract_x
_atom_site_fract_y
_atom_site_fract_z
_atom_site_U_iso_or_equiv
_atom_site_adp_type
_atom_site_occupancy
_atom_site_site_symmetry_order
_atom_site_calc_flag
_atom_site_refinement_flags_posn
S001 S 0.79243(4) 0.46314(4) 0.58485(3) 0.03331(17) Uani 1 1 d .
S002 S 0.79680(4) 0.72106(4) 0.54465(3) 0.03444(18) Uani 1 1 d .
O003 O 0.19741(16) 0.79615(15) 0.65374(14) 0.0543(5) Uani 1 1 d .
H003 H 0.2125 0.8554 0.6645 0.081 Uiso 1 1 calc GR
C004 C 0.93518(17) 0.56586(17) 0.81692(12) 0.0326(4) Uani 1 1 d .
C005 C 0.58721(17) 0.67501(14) 0.49275(12) 0.0272(4) Uani 1 1 d .
C006 C 0.36608(17) 0.80345(15) 0.62204(11) 0.0276(4) Uani 1 1 d .
C007 C 0.87132(15) 0.56457(16) 0.73203(12) 0.0284(4) Uani 1 1 d .
C008 C 0.63158(16) 0.64533(14) 0.57639(12) 0.0262(4) Uani 1 1 d .
C009 C 0.81336(16) 0.65221(16) 0.69785(12) 0.0296(4) Uani 1 1 d .
C00A C 0.47775(17) 0.66663(16) 0.43785(13) 0.0323(4) Uani 1 1 d .
H00A H 0.4218 0.6368 0.4539 0.039 Uiso 1 1 calc R
C00B C 0.45523(15) 0.75093(15) 0.61397(11) 0.0262(4) Uani 1 1 d .
H00B H 0.5109 0.7852 0.6005 0.031 Uiso 1 1 calc R
C00C C 0.66783(18) 0.71848(15) 0.46711(12) 0.0304(4) Uani 1 1 d .
C00D C 0.46526(15) 0.65137(15) 0.62482(11) 0.0261(4) Uani 1 1 d .
C00E C 0.28716(17) 0.75044(17) 0.64373(13) 0.0322(4) Uani 1 1 d .
C00F C 0.74123(16) 0.66523(14) 0.61123(12) 0.0282(4) Uani 1 1 d .
C00G C 0.29397(17) 0.64867(16) 0.65539(13) 0.0323(4) Uani 1 1 d .
C00H C 0.93854(19) 0.65138(19) 0.86304(13) 0.0398(5) Uani 1 1 d .
H00H H 0.9811 0.6515 0.9192 0.048 Uiso 1 1 calc R
C00I C 0.35635(19) 0.91450(16) 0.60669(13) 0.0356(5) Uani 1 1 d .
C00J C 0.38367(16) 0.60092(15) 0.64459(12) 0.0288(4) Uani 1 1 d .
H00J H 0.3895 0.5320 0.6509 0.035 Uiso 1 1 calc R
C00K C 0.87160(16) 0.47479(16) 0.68934(12) 0.0301(4) Uani 1 1 d .
C00L C 0.8822(2) 0.73281(19) 0.82849(15) 0.0420(5) Uani 1 1 d .
H00L H 0.8850 0.7894 0.8602 0.050 Uiso 1 1 calc R
C00M C 0.99662(18) 0.48355(19) 0.85596(13) 0.0394(5) Uani 1 1 d .
H00M H 1.0380 0.4857 0.9123 0.047 Uiso 1 1 calc R
C00N C 0.81963(19) 0.73317(18) 0.74553(14) 0.0385(5) Uani 1 1 d .
H00N H 0.7806 0.7907 0.7216 0.046 Uiso 1 1 calc R
C00O C 0.56353(17) 0.59430(15) 0.61837(13) 0.0303(4) Uani 1 1 d .
H00C H 0.6133 0.5770 0.6737 0.036 Uiso 1 1 calc R
H00D H 0.5351 0.5326 0.5893 0.036 Uiso 1 1 calc R
C00P C 0.93434(19) 0.39694(17) 0.73048(14) 0.0388(5) Uani 1 1 d .
H00P H 0.9352 0.3385 0.7018 0.047 Uiso 1 1 calc R
C00Q C 0.6417(2) 0.75464(18) 0.38835(14) 0.0393(5) Uani 1 1 d .
H00Q H 0.6971 0.7842 0.3715 0.047 Uiso 1 1 calc R
C00R C 0.4521(2) 0.70215(19) 0.36028(13) 0.0412(5) Uani 1 1 d .
H00R H 0.3781 0.6966 0.3229 0.049 Uiso 1 1 calc R
C00S C 0.9969(2) 0.40140(19) 0.81339(15) 0.0439(6) Uani 1 1 d .
H00S H 1.0396 0.3466 0.8398 0.053 Uiso 1 1 calc R
C00T C 0.5336(2) 0.7460(2) 0.33624(14) 0.0440(6) Uani 1 1 d .
H00T H 0.5140 0.7705 0.2827 0.053 Uiso 1 1 calc R
C00U C 0.2046(2) 0.59125(19) 0.67736(17) 0.0447(6) Uani 1 1 d .
C00V C 0.8120(2) 0.3367(2) 0.56443(16) 0.0478(6) Uani 1 1 d .
H00E H 0.7655 0.3210 0.5087 0.072 Uiso 1 1 calc GR
H00F H 0.7907 0.2951 0.6018 0.072 Uiso 1 1 calc GR
H00G H 0.8905 0.3254 0.5718 0.072 Uiso 1 1 calc GR
C00W C 0.3616(2) 0.97005(17) 0.68432(16) 0.0450(6) Uani 1 1 d .
H00I H 0.2862 0.9899 0.6802 0.068 Uiso 1 1 calc GR
H00K H 0.4086 1.0281 0.6906 0.068 Uiso 1 1 calc GR
H00O H 0.3931 0.9273 0.7313 0.068 Uiso 1 1 calc GR
C00X C 0.2316(3) 0.4822(2) 0.6865(2) 0.0618(8) Uani 1 1 d .
H00U H 0.2276 0.4552 0.6341 0.093 Uiso 1 1 calc GR
H00V H 0.1776 0.4486 0.7054 0.093 Uiso 1 1 calc GR
H00W H 0.3068 0.4727 0.7259 0.093 Uiso 1 1 calc GR
C00Y C 0.2478(3) 0.9394(2) 0.53686(17) 0.0546(7) Uani 1 1 d .
H00X H 0.2463 0.9048 0.4879 0.082 Uiso 1 1 calc GR
H00Y H 0.2443 1.0099 0.5270 0.082 Uiso 1 1 calc GR
H H 0.1838 0.9193 0.5513 0.082 Uiso 1 1 calc GR
C00Z C 0.4525(3) 0.95396(19) 0.5833(2) 0.0529(7) Uani 1 1 d .
H00Z H 0.5231 0.9426 0.6277 0.079 Uiso 1 1 calc GR
HA H 0.4423 1.0242 0.5726 0.079 Uiso 1 1 calc GR
HB H 0.4538 0.9204 0.5346 0.079 Uiso 1 1 calc GR
C010 C 0.0906(2) 0.6015(3) 0.6104(2) 0.0659(9) Uani 1 1 d .
H01A H 0.0709 0.6708 0.6018 0.099 Uiso 1 1 calc GR
H01B H 0.0343 0.5671 0.6262 0.099 Uiso 1 1 calc GR
H01C H 0.0937 0.5732 0.5602 0.099 Uiso 1 1 calc GR
C011 C 0.1992(3) 0.6264(3) 0.7584(2) 0.0630(8) Uani 1 1 d .
H01D H 0.2717 0.6164 0.8011 0.095 Uiso 1 1 calc GR
H01E H 0.1421 0.5892 0.7712 0.095 Uiso 1 1 calc GR
H01F H 0.1802 0.6959 0.7546 0.095 Uiso 1 1 calc GR

loop_
_atom_site_aniso_label
_atom_site_aniso_U_11
_atom_site_aniso_U_22
_atom_site_aniso_U_33
_atom_site_aniso_U_23
_atom_site_aniso_U_13
_atom_site_aniso_U_12
S001 0.0285(3) 0.0376(3) 0.0296(3) -0.00188(19) 0.0048(2) 0.00273(18)
S002 0.0253(3) 0.0448(3) 0.0333(3) 0.0054(2) 0.0104(2) -0.00552(19)
O003 0.0419(10) 0.0506(10) 0.0822(14) -0.0029(9) 0.0364(10) 0.0082(8)
C004 0.0241(9) 0.0422(11) 0.0291(10) 0.0044(8) 0.0063(8) -0.0050(8)
C005 0.0282(9) 0.0259(9) 0.0281(9) -0.0012(7) 0.0106(8) 0.0036(7)
C006 0.0288(9) 0.0311(10) 0.0211(9) -0.0036(7) 0.0065(7) -0.0002(7)
C007 0.0188(8) 0.0376(11) 0.0290(10) 0.0026(8) 0.0084(7) -0.0042(7)
C008 0.0267(9) 0.0248(9) 0.0289(9) 0.0022(7) 0.0119(8) 0.0040(7)
C009 0.0213(9) 0.0379(11) 0.0279(10) 0.0009(8) 0.0063(7) -0.0018(7)
C00A 0.0289(10) 0.0347(10) 0.0310(10) -0.0026(8) 0.0076(8) -0.0001(8)
C00B 0.0236(9) 0.0333(10) 0.0214(9) -0.0005(7) 0.0074(7) -0.0033(7)
C00C 0.0312(10) 0.0322(10) 0.0280(10) 0.0013(8) 0.0107(8) 0.0011(7)
C00D 0.0217(9) 0.0331(10) 0.0223(9) 0.0007(7) 0.0061(7) -0.0008(7)
C00E 0.0261(9) 0.0389(11) 0.0331(10) -0.0043(8) 0.0121(8) 0.0019(8)
C00F 0.0255(9) 0.0309(10) 0.0283(10) 0.0046(7) 0.0095(8) 0.0025(7)
C00G 0.0255(9) 0.0376(11) 0.0350(10) -0.0011(8) 0.0122(8) -0.0042(8)
C00H 0.0337(11) 0.0546(14) 0.0273(10) -0.0019(9) 0.0060(8) -0.0062(10)
C00I 0.0417(12) 0.0332(11) 0.0321(10) 0.0001(8) 0.0131(9) 0.0025(9)
C00J 0.0255(9) 0.0295(10) 0.0305(10) 0.0004(8) 0.0085(8) -0.0023(7)
C00K 0.0208(9) 0.0382(11) 0.0299(10) 0.0024(8) 0.0072(7) -0.0020(7)
C00L 0.0422(12) 0.0459(13) 0.0354(12) -0.0105(10) 0.0103(10) -0.0040(10)
C00M 0.0287(10) 0.0538(14) 0.0290(10) 0.0079(9) 0.0019(8) -0.0032(9)
C00N 0.0344(11) 0.0401(12) 0.0364(12) -0.0001(9) 0.0067(9) 0.0030(9)
C00O 0.0266(9) 0.0317(10) 0.0348(10) 0.0083(8) 0.0133(8) 0.0034(7)
C00P 0.0350(11) 0.0372(11) 0.0409(12) 0.0046(9) 0.0093(9) 0.0029(9)
C00Q 0.0478(13) 0.0430(12) 0.0310(11) 0.0045(9) 0.0185(10) 0.0014(10)
C00R 0.0391(12) 0.0491(13) 0.0266(11) -0.0054(9) 0.0005(9) 0.0048(10)
C00S 0.0375(12) 0.0434(13) 0.0440(13) 0.0141(10) 0.0055(10) 0.0067(9)
C00T 0.0565(15) 0.0503(13) 0.0230(10) 0.0043(9) 0.0111(10) 0.0061(11)
C00U 0.0353(12) 0.0441(13) 0.0640(16) -0.0022(11) 0.0291(11) -0.0068(9)
C00V 0.0471(13) 0.0471(14) 0.0410(13) -0.0083(11) 0.0052(10) 0.0110(11)
C00W 0.0615(16) 0.0314(11) 0.0441(13) -0.0063(9) 0.0210(12) 0.0016(10)
C00X 0.0555(16) 0.0443(15) 0.102(3) 0.0063(15) 0.0487(17) -0.0112(12)
C00Y 0.0582(17) 0.0507(15) 0.0461(14) 0.0082(12) 0.0072(12) 0.0147(12)
C00Z 0.0682(18) 0.0318(11) 0.0725(19) 0.0082(11) 0.0421(15) 0.0013(11)
C010 0.0311(13) 0.075(2) 0.094(2) -0.0004(17) 0.0237(14) -0.0135(13)
C011 0.070(2) 0.0658(18) 0.074(2) -0.0019(15) 0.0516(17) -0.0138(15)

loop_
_atom_type_symbol
_atom_type_description
_atom_type_scat_dispersion_real
_atom_type_scat_dispersion_imag
_atom_type_scat_source
C C 0.0181 0.0091 'International Tables Vol C Tables 4.2.6.8 and 6.1.1.4'
H H 0.0000 0.0000 'International Tables Vol C Tables 4.2.6.8 and 6.1.1.4'
O O 0.0492 0.0322 'International Tables Vol C Tables 4.2.6.8 and 6.1.1.4'
S S 0.3331 0.5567 'International Tables Vol C Tables 4.2.6.8 and 6.1.1.4'

loop_
_geom_angle_atom_site_label_1
_geom_angle_atom_site_label_2
_geom_angle_atom_site_label_3
_geom_angle
C00K S001 C00V 103.01(11)
C00C S002 C00F 91.27(10)
C00E O003 H003 109.5
C00H C004 C007 120.1(2)
C00M C004 C007 121.2(2)
C00M C004 C00H 118.7(2)
C00A C005 C008 128.68(19)
C00C C005 C008 112.33(18)
C00C C005 C00A 118.98(19)
C00B C006 C00E 116.98(19)
C00B C006 C00I 120.54(18)
C00E C006 C00I 122.47(19)
C004 C007 C00K 116.83(19)
C009 C007 C004 116.93(19)
C009 C007 C00K 126.24(18)
C005 C008 C00O 123.21(18)
C00F C008 C005 112.61(17)
C00F C008 C00O 124.13(18)
C007 C009 C00F 125.16(19)
C00N C009 C007 120.50(19)
C00N C009 C00F 114.33(19)
C005 C00A H00A 120.3
C00R C00A C005 119.3(2)
C00R C00A H00A 120.3
C006 C00B H00B 118.8
C00D C00B C006 122.35(18)
C00D C00B H00B 118.8
C005 C00C S002 111.11(15)
C005 C00C C00Q 121.6(2)
C00Q C00C S002 127.24(18)
C00B C00D C00J 118.93(18)
C00B C00D C00O 122.58(17)
C00J C00D C00O 118.46(18)
O003 C00E C006 121.0(2)
O003 C00E C00G 116.39(19)
C006 C00E C00G 122.63(19)
C008 C00F S002 112.66(15)
C008 C00F C009 127.93(18)
C009 C00F S002 119.22(14)
C00E C00G C00U 121.82(19)
C00J C00G C00E 117.21(18)
C00J C00G C00U 121.0(2)
C004 C00H H00H 119.4
C00L C00H C004 121.2(2)
C00L C00H H00H 119.4
C006 C00I C00W 110.70(18)
C00Y C00I C006 110.7(2)
C00Y C00I C00W 110.3(2)
C00Z C00I C006 111.90(19)
C00Z C00I C00W 106.0(2)
C00Z C00I C00Y 107.0(2)
C00D C00J H00J 119.1
C00G C00J C00D 121.86(19)
C00G C00J H00J 119.1
C007 C00K S001 120.97(15)
C00P C00K S001 119.60(17)
C00P C00K C007 119.4(2)
C00H C00L H00L 120.2
C00H C00L C00N 119.6(2)
C00N C00L H00L 120.2
C004 C00M H00M 119.9
C00S C00M C004 120.2(2)
C00S C00M H00M 119.9
C009 C00N C00L 121.7(2)
C009 C00N H00N 119.2
C00L C00N H00N 119.2
C008 C00O C00D 115.92(17)
C008 C00O H00C 108.3
C008 C00O H00D 108.3
C00D C00O H00C 108.3
C00D C00O H00D 108.3
H00C C00O H00D 107.4
C00K C00P H00P 119.0
C00K C00P C00S 122.1(2)
C00S C00P H00P 119.0
C00C C00Q H00Q 121.0
C00T C00Q C00C 117.9(2)
C00T C00Q H00Q 121.0
C00A C00R H00R 119.6
C00A C00R C00T 120.7(2)
C00T C00R H00R 119.6
C00M C00S C00P 120.3(2)
C00M C00S H00S 119.9
C00P C00S H00S 119.9
C00Q C00T C00R 121.4(2)
C00Q C00T H00T 119.3
C00R C00T H00T 119.3
C00X C00U C00G 111.34(19)
C00X C00U C010 106.9(3)
C00X C00U C011 106.9(2)
C010 C00U C00G 110.4(2)
C010 C00U C011 110.5(2)
C011 C00U C00G 110.7(2)
S001 C00V H00E 109.5
S001 C00V H00F 109.5
S001 C00V H00G 109.5
H00E C00V H00F 109.5
H00E C00V H00G 109.5
H00F C00V H00G 109.5
C00I C00W H00I 109.5
C00I C00W H00K 109.5
C00I C00W H00O 109.5
H00I C00W H00K 109.5
H00I C00W H00O 109.5
H00K C00W H00O 109.5
C00U C00X H00U 109.5
C00U C00X H00V 109.5
C00U C00X H00W 109.5
H00U C00X H00V 109.5
H00U C00X H00W 109.5
H00V C00X H00W 109.5
C00I C00Y H00X 109.5
C00I C00Y H00Y 109.5
C00I C00Y H 109.5
H00X C00Y H00Y 109.5
H00X C00Y H 109.5
H00Y C00Y H 109.5
C00I C00Z H00Z 109.5
C00I C00Z HA 109.5
C00I C00Z HB 109.5
H00Z C00Z HA 109.5
H00Z C00Z HB 109.5
HA C00Z HB 109.5
C00U C010 H01A 109.5
C00U C010 H01B 109.5
C00U C010 H01C 109.5
H01A C010 H01B 109.5
H01A C010 H01C 109.5
H01B C010 H01C 109.5
C00U C011 H01D 109.5
C00U C011 H01E 109.5
C00U C011 H01F 109.5
H01D C011 H01E 109.5
H01D C011 H01F 109.5
H01E C011 H01F 109.5

loop_
_geom_bond_atom_site_label_1
_geom_bond_atom_site_label_2
_geom_bond_distance
S001 C00K 1.774(2)
S001 C00V 1.804(3)
S002 C00C 1.739(2)
S002 C00F 1.748(2)
O003 H003 0.8400
O003 C00E 1.373(3)
C004 C007 1.434(3)
C004 C00H 1.418(3)
C004 C00M 1.409(3)
C005 C008 1.443(3)
C005 C00A 1.403(3)
C005 C00C 1.397(3)
C006 C00B 1.398(3)
C006 C00E 1.402(3)
C006 C00I 1.542(3)
C007 C009 1.429(3)
C007 C00K 1.443(3)
C008 C00F 1.349(3)
C008 C00O 1.499(3)
C009 C00F 1.495(3)
C009 C00N 1.377(3)
C00A H00A 0.9500
C00A C00R 1.380(3)
C00B H00B 0.9500
C00B C00D 1.377(3)
C00C C00Q 1.402(3)
C00D C00J 1.395(3)
C00D C00O 1.519(3)
C00E C00G 1.407(3)
C00G C00J 1.392(3)
C00G C00U 1.546(3)
C00H H00H 0.9500
C00H C00L 1.352(4)
C00I C00W 1.548(3)
C00I C00Y 1.539(3)
C00I C00Z 1.528(3)
C00J H00J 0.9500
C00K C00P 1.379(3)
C00L H00L 0.9500
C00L C00N 1.402(3)
C00M H00M 0.9500
C00M C00S 1.354(4)
C00N H00N 0.9500
C00O H00C 0.9900
C00O H00D 0.9900
C00P H00P 0.9500
C00P C00S 1.403(3)
C00Q H00Q 0.9500
C00Q C00T 1.374(4)
C00R H00R 0.9500
C00R C00T 1.392(4)
C00S H00S 0.9500
C00T H00T 0.9500
C00U C00X 1.529(4)
C00U C010 1.531(4)
C00U C011 1.533(4)
C00V H00E 0.9800
C00V H00F 0.9800
C00V H00G 0.9800
C00W H00I 0.9800
C00W H00K 0.9800
C00W H00O 0.9800
C00X H00U 0.9800
C00X H00V 0.9800
C00X H00W 0.9800
C00Y H00X 0.9800
C00Y H00Y 0.9800
C00Y H 0.9800
C00Z H00Z 0.9800
C00Z HA 0.9800
C00Z HB 0.9800
C010 H01A 0.9800
C010 H01B 0.9800
C010 H01C 0.9800
C011 H01D 0.9800
C011 H01E 0.9800
C011 H01F 0.9800
